data_4020492
loop_
_publ_author_name
'Karine Jakubowicz'
'Yung-Sing Wong'
'Ang\`ele Chiaroni'
'Michel B\'en\'echie'
'Christian Marazano'

_publ_section_title
;
 New Polycyclic Diamine Scaffolds from Dimerization
 of 3-Alkyl-1,4-dihydropyridines in Acidic Medium
;
_journal_name_full 'Journal of Organic Chemistry'
_journal_page_first 7780
_journal_page_last 7783
_journal_paper_doi 10.1021/jo050937o
_journal_volume 70
_journal_year 2005
_chemical_formula_moiety 'C28 H36 N2'
_chemical_formula_structural 'C28 H36 N2'
_chemical_formula_sum 'C28 H36 N2'
_chemical_formula_weight 400.59
_chemical_name_common diaF4-(15R,17S)
_space_group_IT_number 9
_symmetry_cell_setting monoclinic
_symmetry_space_group_name_Hall 'C -2yc'
_symmetry_space_group_name_H-M 'C 1 c 1'
_cell_angle_alpha 90.00
_cell_angle_beta 114.74(2)
_cell_angle_gamma 90.00
_cell_formula_units_Z 4
_cell_length_a 18.322(12)
_cell_length_b 8.456(5)
_cell_length_c 16.450(10)
_cell_measurement_temperature 293(2)
_cell_volume 2314.7(25)
_diffrn_ambient_temperature 293(2)
_exptl_crystal_density_diffrn 1.150
_cod_original_sg_symbol_H-M 'C c'
_cod_database_code 4020492

loop_
_symmetry_equiv_pos_as_xyz
'x, y, z'
'x, -y, z+1/2'
'x+1/2, y+1/2, z'
'x+1/2, -y+1/2, z+1/2'

loop_
_atom_site_aniso_label
_atom_site_aniso_U_11
_atom_site_aniso_U_22
_atom_site_aniso_U_33
_atom_site_aniso_U_23
_atom_site_aniso_U_13
_atom_site_aniso_U_12
N1 0.0348(8) 0.0451(9) 0.0346(9) -0.0005(7) 0.0114(7) -0.0030(7)
C2 0.0370(10) 0.0516(12) 0.0429(11) 0.0010(9) 0.0160(8) -0.0051(9)
C3 0.0489(12) 0.0605(14) 0.0414(11) 0.0031(10) 0.0244(9) 0.0051(11)
C4 0.0529(12) 0.0488(12) 0.0312(10) -0.0061(9) 0.0142(9) 0.0036(10)
C5 0.0398(10) 0.0406(10) 0.0292(9) -0.0051(8) 0.0104(8) -0.0042(9)
C6 0.0382(10) 0.0411(10) 0.0293(9) -0.0025(8) 0.0115(7) -0.0028(8)
C7 0.0478(12) 0.0471(12) 0.0322(10) -0.0061(9) 0.0150(9) -0.0002(9)
C8 0.0514(13) 0.0442(12) 0.0453(12) -0.0119(10) 0.0117(10) -0.0057(10)
C9 0.0441(11) 0.0412(11) 0.0421(11) -0.0002(9) 0.0158(9) -0.0058(9)
C10 0.0391(10) 0.0442(11) 0.0310(9) -0.0018(8) 0.0133(8) 0.0004(9)
N11 0.0436(9) 0.0488(10) 0.0369(9) 0.0004(8) 0.0157(7) 0.0052(8)
C12 0.0516(13) 0.0536(12) 0.0429(12) -0.0008(10) 0.0240(10) 0.0052(11)
C13 0.0490(12) 0.0517(13) 0.0439(12) -0.0071(10) 0.0117(9) -0.0111(11)
C14 0.072(2) 0.073(2) 0.0369(12) -0.0080(11) 0.0223(11) 0.0070(13)
C15 0.0421(11) 0.0524(11) 0.0373(11) -0.0032(9) 0.0116(9) 0.0013(10)
C16 0.0437(13) 0.091(2) 0.0572(15) 0.0167(14) 0.0182(11) 0.0097(14)
C17 0.0504(13) 0.0512(14) 0.0481(13) 0.0014(10) 0.0163(10) 0.0045(10)
C18 0.080(2) 0.074(2) 0.071(2) 0.0169(15) 0.036(2) 0.033(2)
C19 0.0348(10) 0.0445(11) 0.0414(11) 0.0008(9) 0.0085(8) 0.0021(9)
C20 0.0472(12) 0.0543(13) 0.0424(12) -0.0027(10) 0.0104(9) -0.0041(10)
C21 0.0538(13) 0.088(2) 0.0422(13) 0.0023(13) 0.0146(11) 0.0119(14)
C22 0.074(2) 0.091(2) 0.069(2) 0.031(2) 0.038(2) 0.018(2)
C23 0.076(2) 0.061(2) 0.098(3) 0.025(2) 0.041(2) 0.000(2)
C24 0.0547(14) 0.0486(14) 0.063(2) -0.0032(12) 0.0162(12) -0.0034(11)
C25 0.0442(11) 0.0511(13) 0.0481(12) 0.0081(10) 0.0155(10) 0.0107(10)
C26 0.0578(15) 0.0598(15) 0.066(2) 0.0066(13) 0.0257(13) 0.0023(13)
C27 0.086(2) 0.082(2) 0.081(2) 0.024(2) 0.051(2) 0.014(2)
C28 0.090(2) 0.101(3) 0.052(2) 0.020(2) 0.033(2) 0.041(2)
C29 0.069(2) 0.095(2) 0.052(2) -0.005(2) 0.0078(14) 0.014(2)
C30 0.0535(14) 0.074(2) 0.0571(15) 0.0038(13) 0.0143(12) -0.0025(13)

loop_
_atom_site_label
_atom_site_type_symbol
_atom_site_fract_x
_atom_site_fract_y
_atom_site_fract_z
_atom_site_U_iso_or_equiv
_atom_site_thermal_displace_type
_atom_site_occupancy
_atom_site_calc_flag
_atom_site_refinement_flags
_atom_site_disorder_group
N1 N 0.73920(10) 0.1067(2) -0.08003(11) 0.0392(4) Uani 1 d . .
C2 C 0.72889(13) 0.0184(3) -0.0081(2) 0.0441(5) Uani 1 d . .
H2 H 0.67518(13) -0.0290(3) -0.0311(2) 0.053 Uiso 1 calc R .
C3 C 0.74133(14) 0.1254(3) 0.07131(15) 0.0484(5) Uani 1 d . .
H3A H 0.69587(14) 0.1960(3) 0.05679(15) 0.058 Uiso 1 calc R .
H3B H 0.74710(14) 0.0627(3) 0.12303(15) 0.058 Uiso 1 calc R .
C4 C 0.81766(14) 0.2194(3) 0.09064(14) 0.0455(5) Uani 1 d . .
H4A H 0.84708(14) 0.2332(3) 0.15476(14) 0.055 Uiso 1 calc R .
H4B H 0.80363(14) 0.3234(3) 0.06358(14) 0.055 Uiso 1 calc R .
C5 C 0.87119(12) 0.1339(2) 0.05329(13) 0.0379(4) Uani 1 d . .
C6 C 0.82730(12) 0.1193(3) -0.05133(13) 0.0371(4) Uani 1 d . .
H6 H 0.84031(12) 0.2095(3) -0.08031(13) 0.045 Uiso 1 calc R .
C7 C 0.85284(13) -0.0402(3) -0.08064(13) 0.0429(5) Uani 1 d . .
C8 C 0.80020(15) -0.1675(3) -0.06494(15) 0.0499(6) Uani 1 d . .
H8A H 0.74768(15) -0.1725(3) -0.11487(15) 0.060 Uiso 1 calc R .
H8B H 0.82541(15) -0.2707(3) -0.05668(15) 0.060 Uiso 1 calc R .
C9 C 0.79351(13) -0.1131(3) 0.02051(14) 0.0432(5) Uani 1 d . .
H9 H 0.77920(13) -0.2010(3) 0.04990(14) 0.052 Uiso 1 calc R .
C10 C 0.87750(12) -0.0395(2) 0.08319(13) 0.0386(4) Uani 1 d . .
H10 H 0.88502(12) -0.0447(2) 0.14572(13) 0.046 Uiso 1 calc R .
N11 N 0.94604(11) -0.1132(2) 0.07407(12) 0.0435(4) Uani 1 d . .
C12 C 0.93898(14) -0.0878(3) -0.01807(15) 0.0480(5) Uani 1 d . .
H12A H 0.95336(14) -0.1842(3) -0.03984(15) 0.058 Uiso 1 calc R .
H12B H 0.97591(14) -0.0053(3) -0.01764(15) 0.058 Uiso 1 calc R .
C13 C 0.95120(15) 0.2211(3) 0.0868(2) 0.0509(6) Uani 1 d . .
H13A H 0.9422(2) 0.3284(7) 0.0658(10) 0.066 Uiso 1 calc R .
H13B H 0.9859(4) 0.1696(13) 0.0647(10) 0.066 Uiso 1 calc R .
H13C H 0.9759(5) 0.2203(19) 0.1511(2) 0.066 Uiso 1 calc R .
C14 C 0.8438(2) -0.0348(4) -0.1772(2) 0.0608(7) Uani 1 d . .
H14A H 0.7891(3) -0.0104(24) -0.2164(2) 0.079 Uiso 1 calc R .
H14B H 0.8580(12) -0.1357(9) -0.1932(5) 0.079 Uiso 1 calc R .
H14C H 0.8787(10) 0.0452(18) -0.1828(4) 0.079 Uiso 1 calc R .
C15 C 0.69040(14) 0.2501(3) -0.11349(14) 0.0456(5) Uani 1 d . .
H15 H 0.70946(14) 0.3313(3) -0.06676(14) 0.055 Uiso 1 calc R .
C16 C 0.6020(2) 0.2145(4) -0.1363(2) 0.0649(7) Uani 1 d . .
H16A H 0.5699(2) 0.3055(9) -0.1640(13) 0.084 Uiso 1 calc R .
H16B H 0.5961(3) 0.1892(25) -0.0825(3) 0.084 Uiso 1 calc R .
H16C H 0.5846(4) 0.1264(16) -0.1768(11) 0.084 Uiso 1 calc R .
C17 C 0.96496(15) -0.2750(3) 0.1090(2) 0.0514(6) Uani 1 d . .
H17 H 0.91961(15) -0.3441(3) 0.0743(2) 0.062 Uiso 1 calc R .
C18 C 1.0400(2) -0.3363(4) 0.1013(2) 0.0736(8) Uani 1 d . .
H18A H 1.0562(9) -0.4345(16) 0.1331(14) 0.096 Uiso 1 calc R .
H18B H 1.0825(5) -0.2603(14) 0.1266(15) 0.096 Uiso 1 calc R .
H18C H 1.0286(5) -0.3528(29) 0.0394(2) 0.096 Uiso 1 calc R .
C19 C 0.69770(12) 0.3123(3) -0.19591(14) 0.0428(5) Uani 1 d . .
C20 C 0.67231(14) 0.2220(3) -0.2737(2) 0.0508(5) Uani 1 d . .
H20 H 0.65392(14) 0.1194(3) -0.2738(2) 0.061 Uiso 1 calc R .
C21 C 0.6741(2) 0.2829(4) -0.3510(2) 0.0633(7) Uani 1 d . .
H21 H 0.6567(2) 0.2212(4) -0.4024(2) 0.076 Uiso 1 calc R .
C22 C 0.7013(2) 0.4334(4) -0.3522(2) 0.0748(9) Uani 1 d . .
H22 H 0.7029(2) 0.4737(4) -0.4040(2) 0.090 Uiso 1 calc R .
C23 C 0.7262(2) 0.5238(4) -0.2763(3) 0.0771(9) Uani 1 d . .
H23 H 0.7441(2) 0.6265(4) -0.2768(3) 0.093 Uiso 1 calc R .
C24 C 0.7247(2) 0.4628(3) -0.1986(2) 0.0582(6) Uani 1 d . .
H24 H 0.7423(2) 0.5252(3) -0.1474(2) 0.070 Uiso 1 calc R .
C25 C 0.97861(14) -0.2797(3) 0.2070(2) 0.0491(5) Uani 1 d . .
C26 C 0.9343(2) -0.3802(3) 0.2344(2) 0.0611(7) Uani 1 d . .
H26 H 0.8933(2) -0.4400(3) 0.1922(2) 0.073 Uiso 1 calc R .
C27 C 0.9501(2) -0.3935(4) 0.3243(2) 0.0777(9) Uani 1 d . .
H27 H 0.9203(2) -0.4631(4) 0.3422(2) 0.093 Uiso 1 calc R .
C28 C 1.0099(2) -0.3036(5) 0.3870(2) 0.0803(10) Uani 1 d . .
H28 H 1.0208(2) -0.3120(5) 0.4474(2) 0.096 Uiso 1 calc R .
C29 C 1.0529(2) -0.2023(5) 0.3598(2) 0.0778(9) Uani 1 d . .
H29 H 1.0932(2) -0.1412(5) 0.4020(2) 0.093 Uiso 1 calc R .
C30 C 1.0379(2) -0.1886(4) 0.2707(2) 0.0645(7) Uani 1 d . .
H30 H 1.0677(2) -0.1181(4) 0.2533(2) 0.077 Uiso 1 calc R .

loop_
_geom_bond_atom_site_label_1
_geom_bond_atom_site_label_2
_geom_bond_distance
_geom_bond_site_symmetry_2
_geom_bond_publ_flag
N1 C15 1.470(3) . ?
N1 C2 1.477(3) . ?
N1 C6 1.484(3) . ?
C2 C3 1.525(3) . ?
C2 C9 1.547(3) . ?
C3 C4 1.522(3) . ?
C4 C5 1.539(3) . ?
C5 C13 1.523(3) . ?
C5 C10 1.535(3) . ?
C5 C6 1.570(3) . ?
C6 C7 1.569(3) . ?
C7 C14 1.528(3) . ?
C7 C12 1.534(3) . ?
C7 C8 1.537(3) . ?
C8 C9 1.532(3) . ?
C9 C10 1.578(3) . ?
C10 N11 1.465(3) . ?
N11 C17 1.468(3) . ?
N11 C12 1.482(3) . ?
C15 C19 1.511(3) . ?
C15 C16 1.531(4) . ?
C17 C18 1.524(4) . ?
C17 C25 1.525(3) . ?
C19 C24 1.373(4) . ?
C19 C20 1.393(3) . ?
C20 C21 1.384(4) . ?
C21 C22 1.370(5) . ?
C22 C23 1.369(5) . ?
C23 C24 1.389(4) . ?
C25 C26 1.375(4) . ?
C25 C30 1.385(4) . ?
C26 C27 1.388(4) . ?
C27 C28 1.378(6) . ?
C28 C29 1.360(5) . ?
C29 C30 1.379(4) . ?
